data_7237639
loop_
_publ_author_name
'Xu, Yuangang'
'Tian, Lili'
'Li, Dongxue'
'Wang, Pengcheng'
'Lu, Ming'

_publ_section_title
;
 A series of energetic cyclo-pentazolate salts: rapid synthesis,
 characterization, and promising performance
;
_journal_issue 20
_journal_name_full 'Journal of Materials Chemistry A'
_journal_page_first 12468
_journal_paper_doi 10.1039/C9TA01077G
_journal_volume 7
_journal_year 2019
_chemical_formula_moiety '2(H2 O), H4 N O, N5'
_chemical_formula_sum 'H8 N6 O3'
_chemical_formula_weight 140.12
_space_group_crystal_system monoclinic
_space_group_IT_number 14
_space_group_name_Hall '-P 2ybc'
_space_group_name_H-M_alt 'P 1 21/c 1'
_atom_sites_solution_hydrogens mixed
_atom_sites_solution_primary dual
_audit_creation_date 2018-11-25
_audit_creation_method
;
Olex2 1.2
(compiled 2018.05.29 svn.r3508 for OlexSys, GUI svn.r5506)
;
_audit_update_record
;
2018-11-29 deposited with the CCDC.	2019-03-29 downloaded from the CCDC.
;
_cell_angle_alpha 90
_cell_angle_beta 90.32(5)
_cell_angle_gamma 90
_cell_formula_units_Z 4
_cell_length_a 3.685(3)
_cell_length_b 14.638(10)
_cell_length_c 11.575(8)
_cell_measurement_reflns_used 716
_cell_measurement_temperature 173
_cell_measurement_theta_max 23.765
_cell_measurement_theta_min 2.243
_cell_volume 624.4(8)
_computing_cell_refinement 'SAINT v8.34A (Bruker, 2013)'
_computing_data_reduction 'SAINT v8.34A (Bruker, 2013)'
_computing_molecular_graphics 'Olex2 (Dolomanov et al., 2009)'
_computing_publication_material 'Olex2 (Dolomanov et al., 2009)'
_computing_structure_refinement 'ShelXL (Sheldrick, 2015)'
_computing_structure_solution 'ShelXT (Sheldrick, 2015)'
_diffrn_ambient_temperature 173
_diffrn_measured_fraction_theta_full 0.959
_diffrn_measured_fraction_theta_max 0.962
_diffrn_measurement_device_type 'Bruker APEX-II CCD'
_diffrn_measurement_method '\f and \w scans'
_diffrn_radiation_type MoK\a
_diffrn_radiation_wavelength 0.71073
_diffrn_reflns_av_R_equivalents 0.0598
_diffrn_reflns_av_unetI/netI 0.0600
_diffrn_reflns_Laue_measured_fraction_full 0.959
_diffrn_reflns_Laue_measured_fraction_max 0.962
_diffrn_reflns_limit_h_max 4
_diffrn_reflns_limit_h_min -4
_diffrn_reflns_limit_k_max 19
_diffrn_reflns_limit_k_min -18
_diffrn_reflns_limit_l_max 15
_diffrn_reflns_limit_l_min -14
_diffrn_reflns_number 4450
_diffrn_reflns_point_group_measured_fraction_full 0.959
_diffrn_reflns_point_group_measured_fraction_max 0.962
_diffrn_reflns_theta_full 25.242
_diffrn_reflns_theta_max 27.658
_diffrn_reflns_theta_min 2.243
_diffrn_standards_number 0
_exptl_absorpt_coefficient_mu 0.141
_exptl_absorpt_correction_T_max 0.7456
_exptl_absorpt_correction_T_min 0.6468
_exptl_absorpt_correction_type multi-scan
_exptl_absorpt_process_details
'SADABS-2014/5 (Bruker,2014/5) was used for absorption correction. wR2(int) was 0.0647 before and 0.0423 after correction. The Ratio of minimum to maximum transmission is 0.8675. The \l/2 correction factor is 0.00150.'
_exptl_crystal_colour colourless
_exptl_crystal_colour_primary colourless
_exptl_crystal_density_diffrn 1.491
_exptl_crystal_description block
_exptl_crystal_F_000 296
_exptl_crystal_size_max 0.4
_exptl_crystal_size_mid 0.16
_exptl_crystal_size_min 0.05
_refine_diff_density_max 0.314
_refine_diff_density_min -0.285
_refine_diff_density_rms 0.081
_refine_ls_extinction_method none
_refine_ls_goodness_of_fit_ref 1.009
_refine_ls_hydrogen_treatment mixed
_refine_ls_matrix_type full
_refine_ls_number_parameters 99
_refine_ls_number_reflns 1395
_refine_ls_number_restraints 3
_refine_ls_restrained_S_all 1.011
_refine_ls_R_factor_all 0.0779
_refine_ls_R_factor_gt 0.0452
_refine_ls_shift/su_max 0.001
_refine_ls_shift/su_mean 0.000
_refine_ls_structure_factor_coef Fsqd
_refine_ls_weighting_details 'w=1/[\s^2^(Fo^2^)+(0.0601P)^2^] where P=(Fo^2^+2Fc^2^)/3'
_refine_ls_weighting_scheme calc
_refine_ls_wR_factor_gt 0.1065
_refine_ls_wR_factor_ref 0.1228
_reflns_Friedel_coverage 0.000
_reflns_number_gt 934
_reflns_number_total 1395
_reflns_threshold_expression 'I > 2\s(I)'
_cod_data_source_file c9ta01077g2.cif
_cod_data_source_block 290
_cod_database_code 7237639
_shelx_shelxl_version_number 2014/7
_shelx_space_group_comment
;
The symmetry employed for this shelxl refinement is uniquely defined
by the following loop, which should always be used as a source of
symmetry information in preference to the above space-group names.
They are only intended as comments.
;
_shelx_estimated_absorpt_t_max 0.993
_shelx_estimated_absorpt_t_min 0.946
_olex2_refinement_description
;
1. Fixed Uiso
 At 1.2 times of:
  All N(H,H) groups
 At 1.5 times of:
  All O(H) groups, All O(H,H) groups
2. Restrained distances
 N6-H6A \\sim N6-H6C \\sim N6-H6B
 with sigma of 0.02
3.a Free rotating group:
 O3(H3A,H3B)
3.b Rotating group:
 N6(H6A,H6B)
3.c Idealised tetrahedral OH refined as rotating group:
 O1(H1)
;
_olex2_submission_special_instructions 'No special instructions were received'

loop_
_space_group_symop_operation_xyz
'x, y, z'
'-x, y+1/2, -z+1/2'
'-x, -y, -z'
'x, -y-1/2, z-1/2'

loop_
_atom_site_label
_atom_site_type_symbol
_atom_site_fract_x
_atom_site_fract_y
_atom_site_fract_z
_atom_site_U_iso_or_equiv
_atom_site_adp_type
_atom_site_occupancy
_atom_site_site_symmetry_order
_atom_site_calc_flag
_atom_site_refinement_flags_posn
O3 O 0.9622(5) 0.63069(9) -0.05306(12) 0.0305(4) Uani 1 1 d .
H3A H 1.0645 0.6739 -0.0163 0.046 Uiso 1 1 d G
H3B H 0.8299 0.6528 -0.1063 0.046 Uiso 1 1 d G
O2 O 0.6914(5) 0.52776(12) 0.12726(13) 0.0285(4) Uani 1 1 d .
O1 O -0.0506(4) 0.59098(11) 0.38707(12) 0.0346(4) Uani 1 1 d .
H1 H 0.0709 0.6073 0.4451 0.052 Uiso 1 1 calc GR
N6 N 0.1861(5) 0.57066(12) 0.29530(14) 0.0235(4) Uani 1 1 d D
H6A H 0.3270 0.5255 0.3141 0.028 Uiso 1 1 d DGR
H6B H 0.0642 0.5554 0.2341 0.028 Uiso 1 1 d DGR
N1 N 0.5725(5) 0.67603(12) 0.73833(14) 0.0289(5) Uani 1 1 d .
N2 N 0.5060(5) 0.61206(11) 0.66143(14) 0.0279(5) Uani 1 1 d .
N3 N 0.3460(5) 0.65101(11) 0.57265(14) 0.0264(4) Uani 1 1 d .
N4 N 0.3144(5) 0.73898(11) 0.59453(14) 0.0297(5) Uani 1 1 d .
N5 N 0.4541(5) 0.75452(11) 0.69757(15) 0.0296(5) Uani 1 1 d .
H6C H 0.312(7) 0.6218(14) 0.277(2) 0.048(8) Uiso 1 1 d D
H2A H 0.757(7) 0.4745(19) 0.103(2) 0.042(8) Uiso 1 1 d .
H2B H 0.748(8) 0.559(2) 0.069(3) 0.054(9) Uiso 1 1 d .

loop_
_atom_site_aniso_label
_atom_site_aniso_U_11
_atom_site_aniso_U_22
_atom_site_aniso_U_33
_atom_site_aniso_U_23
_atom_site_aniso_U_13
_atom_site_aniso_U_12
O3 0.0404(11) 0.0259(8) 0.0250(8) -0.0008(6) -0.0091(7) -0.0022(7)
O2 0.0348(11) 0.0294(8) 0.0213(8) -0.0028(7) 0.0006(7) -0.0002(7)
O1 0.0285(10) 0.0527(10) 0.0227(8) -0.0121(7) 0.0004(7) 0.0011(7)
N6 0.0239(11) 0.0243(9) 0.0222(9) -0.0020(7) -0.0012(7) 0.0012(8)
N1 0.0346(12) 0.0277(9) 0.0245(9) 0.0008(7) -0.0060(8) 0.0018(8)
N2 0.0323(12) 0.0245(9) 0.0268(9) 0.0001(7) -0.0050(8) 0.0026(8)
N3 0.0294(11) 0.0275(9) 0.0223(9) -0.0012(7) -0.0024(7) 0.0022(8)
N4 0.0370(12) 0.0267(9) 0.0253(9) 0.0011(7) -0.0055(8) 0.0045(8)
N5 0.0348(12) 0.0255(9) 0.0283(9) 0.0000(8) -0.0048(8) 0.0024(8)

loop_
_atom_type_symbol
_atom_type_description
_atom_type_scat_dispersion_real
_atom_type_scat_dispersion_imag
_atom_type_scat_source
H H 0.0000 0.0000 'International Tables Vol C Tables 4.2.6.8 and 6.1.1.4'
N N 0.0061 0.0033 'International Tables Vol C Tables 4.2.6.8 and 6.1.1.4'
O O 0.0106 0.0060 'International Tables Vol C Tables 4.2.6.8 and 6.1.1.4'

loop_
_geom_angle_atom_site_label_1
_geom_angle_atom_site_label_2
_geom_angle_atom_site_label_3
_geom_angle
H3A O3 H3B 109.3
H2A O2 H2B 99(2)
N6 O1 H1 109.5
O1 N6 H6A 110.1
O1 N6 H6B 110.5
O1 N6 H6C 108.6(17)
H6A N6 H6B 108.4
H6A N6 H6C 112.4
H6B N6 H6C 106.8
N2 N1 N5 108.61(16)
N3 N2 N1 107.58(16)
N2 N3 N4 108.30(16)
N5 N4 N3 107.97(16)
N1 N5 N4 107.54(16)

loop_
_geom_bond_atom_site_label_1
_geom_bond_atom_site_label_2
_geom_bond_distance
O3 H3A 0.8494
O3 H3B 0.8480
O2 H2A 0.86(3)
O2 H2B 0.84(3)
O1 H1 0.8400
O1 N6 1.410(2)
N6 H6A 0.8678
N6 H6B 0.8667
N6 H6C 0.905(15)
N1 N2 1.314(2)
N1 N5 1.316(2)
N2 N3 1.312(2)
N3 N4 1.318(2)
N4 N5 1.316(3)
